data_2104221
loop_
_publ_author_name
'Ibberson, Richard M.'
'Parsons, Simon'
'Allan, David R.'
'Bell, Anthony M. T.'

_publ_section_title
;
 Polymorphism in cyclohexanol
;
_journal_coeditor_code WS5067
_journal_issue 5
_journal_name_full 'Acta Crystallographica Section B'
_journal_page_first 573
_journal_page_last 582
_journal_paper_doi 10.1107/S0108768108025093
_journal_volume 64
_journal_year 2008
_chemical_formula_moiety 'C6 D12 O'
_chemical_formula_structural 'C6 D11 O D'
_chemical_formula_sum 'C6 D12 O'
_chemical_formula_weight 112.23
_chemical_melting_point 298
_chemical_name_common cyclohexanol
_chemical_name_systematic
;
perdeutero cyclohexanol
;
_space_group_IT_number 114
_symmetry_cell_setting tetragonal
_symmetry_space_group_name_Hall 'P -4 2n'
_symmetry_space_group_name_H-M 'P -4 21 c'
_cell_angle_alpha 90.0
_cell_angle_beta 90.0
_cell_angle_gamma 90.0
_cell_formula_units_Z 8
_cell_length_a 10.53507(3)
_cell_length_b 10.535067
_cell_length_c 10.53715(6)
_cell_measurement_temperature 2.0
_cell_volume 1169.494(7)
_computing_structure_refinement TOPAS
_diffrn_measurement_device_type HRPD
_diffrn_radiation_probe neutron
_diffrn_radiation_type neutron
_exptl_absorpt_correction_T_max 1.00000
_exptl_absorpt_correction_T_min 1.00000
_exptl_absorpt_process_details
;
 No correction is applied.
;
_exptl_crystal_density_diffrn 1.271
_exptl_crystal_density_meas ?
_refine_ls_goodness_of_fit_all 1.15
_refine_ls_matrix_type full
_refine_ls_number_parameters 76
_refine_ls_number_restraints 2
_refine_ls_shift/su_max 0.03
_refine_ls_shift/su_mean 0.01
_cod_data_source_file ws5067.cif
_cod_data_source_block II_2K
_cod_depositor_comments
;
The following automatic conversions were performed:
'_geom_bond_publ_flag' value 'N' changed to 'n' according to
'/home/saulius/struct/CIF-dictionaries/cif_core.dic' dictionary named
'cif_core.dic' version 2.4.1 from 2010-06-29 (39
times).

'_geom_angle_publ_flag' value 'N' changed to 'n' according to
'/home/saulius/struct/CIF-dictionaries/cif_core.dic' dictionary named
'cif_core.dic' version 2.4.1 from 2010-06-29 (36
times).

'_geom_hbond_publ_flag' value 'Y' changed to 'y' according to
'/home/saulius/struct/CIF-dictionaries/cif_core.dic' dictionary named
'cif_core.dic' version 2.4.1 from 2010-06-29 (2 times).

Automatic conversion script
Id: cif_fix_enum 1527 2010-12-29 10:47:43Z saulius 

The following automatic conversions were performed:

'_geom_bond_publ_flag' value 'N' changed to 'n' according to
/home/saulius/struct/CIF-dictionaries/cif_core.dic dictionary named
'cif_core.dic' version 2.4.1 from 2010-06-29 (39
times).

'_geom_angle_publ_flag' value 'N' changed to 'n' according
to /home/saulius/struct/CIF-dictionaries/cif_core.dic dictionary
named 'cif_core.dic' version 2.4.1 from 2010-06-29 (36
times).

'_geom_hbond_publ_flag' value 'Y' changed to 'y' according
to /home/saulius/struct/CIF-dictionaries/cif_core.dic dictionary
named 'cif_core.dic' version 2.4.1 from 2010-06-29 (2 times).

Automatic conversion script
Id: cif_fix_values 1715 2011-07-08 13:25:40Z adriana 
;
_cod_original_cell_volume 1169.490(10)
_cod_original_formula_sum 'C6 D12.00 O'
_cod_database_code 2104221

loop_
_symmetry_equiv_pos_site_id
_symmetry_equiv_pos_as_xyz
1 +x,+y,+z
2 +y,-x,-z
3 -x,-y,+z
4 -y,+x,-z
5 -x+1/2,+y+1/2,-z+1/2
6 +y+1/2,+x+1/2,+z+1/2
7 +x+1/2,-y+1/2,-z+1/2
8 -y+1/2,-x+1/2,+z+1/2

loop_
_atom_site_type_symbol
_atom_site_label
_atom_site_fract_x
_atom_site_fract_y
_atom_site_fract_z
_atom_site_U_iso_or_equiv
_atom_site_thermal_displace_type
_atom_site_occupancy
C C1 -0.1270(5) -0.6423(4) 0.0952(4) 0.0035(3) Uiso 1.0
C C2 -0.1983(4) -0.5627(4) 0.1935(5) 0.0035(3) Uiso 1.0
C C3 -0.3396(4) -0.5675(4) 0.1716(4) 0.0035(3) Uiso 1.0
C C4 -0.3857(4) -0.7063(4) 0.1694(4) 0.0035(3) Uiso 1.0
C C5 -0.3125(4) -0.7808(4) 0.0701(5) 0.0035(3) Uiso 1.0
C C6 -0.1743(4) -0.7771(5) 0.0964(4) 0.0035(3) Uiso 1.0
D D11 -0.0249(5) -0.6403(6) 0.1138(5) 0.0178(4) Uiso 1.0
D D12 -0.1408(5) -0.6015(5) -0.0033(6) 0.0178(4) Uiso 1.0
D D21 -0.1626(5) -0.4631(4) 0.1949(6) 0.0178(4) Uiso 1.0
D D22 -0.1797(5) -0.6008(5) 0.2898(5) 0.0178(4) Uiso 1.0
D D31 -0.3629(5) -0.5200(5) 0.0847(5) 0.0178(4) Uiso 1.0
D D32 -0.3910(5) -0.5173(6) 0.2471(5) 0.0178(4) Uiso 1.0
D D41 -0.4892(5) -0.7100(6) 0.1489(5) 0.0178(4) Uiso 1.0
D D42 -0.3759(5) -0.7456(5) 0.2661(5) 0.0178(4) Uiso 1.0
D D51 -0.3323(5) -0.7476(7) -0.0263(5) 0.0178(4) Uiso 1.0
D D52 -0.3494(5) -0.8792(5) 0.0679(4) 0.0178(4) Uiso 1.0
D D62 -0.1571(5) -0.8225(4) 0.1883(5) 0.0178(4) Uiso 1.0
D D71 -0.1318(9) -0.9335(9) -0.0025(8) 0.028(2) Uiso 0.729(13)
O O61 -0.1021(5) -0.8456(7) -0.0002(6) 0.0087(14) Uiso 1.0
D D72 -0.0174(13) -0.871(2) 0.011(2) 0.028(2) Uiso 0.271(13)

loop_
_atom_type_symbol
_atom_type_scat_source
C International_Tables_Vol_C
D International_Tables_Vol_C
O International_Tables_Vol_C

loop_
_geom_angle_atom_site_label_1
_geom_angle_atom_site_label_2
_geom_angle_atom_site_label_3
_geom_angle_site_symmetry_1
_geom_angle_site_symmetry_3
_geom_angle
_geom_angle_publ_flag
C2 C1 C6 1_555 1_555 110.4(4) n
C2 C1 D11 1_555 1_555 110.5(4) n
C2 C1 D12 1_555 1_555 110.5(5) n
C6 C1 D11 1_555 1_555 110.0(5) n
C6 C1 D12 1_555 1_555 108.8(5) n
D11 C1 D12 1_555 1_555 106.5(6) n
C1 C2 C3 1_555 1_555 111.3(4) n
C1 C2 D21 1_555 1_555 111.0(5) n
C1 C2 D22 1_555 1_555 109.6(4) n
C3 C2 D21 1_555 1_555 111.5(5) n
C3 C2 D22 1_555 1_555 107.6(5) n
D21 C2 D22 1_555 1_555 105.6(7) n
C2 C3 C4 1_555 1_555 110.2(3) n
C2 C3 D31 1_555 1_555 109.9(5) n
C2 C3 D32 1_555 1_555 111.1(5) n
C4 C3 D31 1_555 1_555 111.1(4) n
C4 C3 D32 1_555 1_555 108.2(5) n
D31 C3 D32 1_555 1_555 106.3(5) n
C3 C4 C5 1_555 1_555 109.9(4) n
C3 C4 D41 1_555 1_555 110.2(5) n
C3 C4 D42 1_555 1_555 108.2(4) n
C5 C4 D41 1_555 1_555 110.2(5) n
C5 C4 D42 1_555 1_555 113.2(5) n
D41 C4 D42 1_555 1_555 104.9(5) n
C4 C5 C6 1_555 1_555 110.9(4) n
C4 C5 D51 1_555 1_555 112.2(5) n
C4 C5 D52 1_555 1_555 108.6(5) n
C6 C5 D51 1_555 1_555 110.6(6) n
C6 C5 D52 1_555 1_555 111.9(5) n
D51 C5 D52 1_555 1_555 102.3(6) n
C1 C6 C5 1_555 1_555 110.4(4) n
C1 C6 D62 1_555 1_555 111.4(5) n
C1 C6 O61 1_555 1_555 106.8(4) n
C5 C6 D62 1_555 1_555 108.4(5) n
C5 C6 O61 1_555 1_555 111.6(4) n
D62 C6 O61 1_555 1_555 108.3(5) n

loop_
_geom_bond_atom_site_label_1
_geom_bond_atom_site_label_2
_geom_bond_site_symmetry_2
_geom_bond_distance
_geom_bond_publ_flag
C1 C2 1_555 1.530(5) n
C1 C6 1_555 1.505(6) n
C1 D11 1_555 1.094(6) n
C1 D12 1_555 1.132(7) n
C2 C1 1_555 1.530(5) n
C2 C3 1_555 1.507(6) n
C2 D21 1_555 1.115(5) n
C2 D22 1_555 1.109(6) n
C3 C2 1_555 1.507(6) n
C3 C4 1_555 1.541(5) n
C3 D31 1_555 1.072(6) n
C3 D32 1_555 1.099(6) n
C4 C3 1_555 1.541(5) n
C4 C5 1_555 1.518(5) n
C4 D41 1_555 1.112(5) n
C4 D42 1_555 1.105(7) n
C5 C4 1_555 1.518(5) n
C5 C6 1_555 1.483(6) n
C5 D51 1_555 1.094(7) n
C5 D52 1_555 1.107(5) n
C6 C1 1_555 1.505(6) n
C6 C5 1_555 1.483(6) n
C6 D62 1_555 1.096(7) n
C6 O61 1_555 1.461(7) n
D11 C1 1_555 1.094(6) n
D12 C1 1_555 1.132(7) n
D21 C2 1_555 1.115(5) n
D22 C2 1_555 1.109(6) n
D31 C3 1_555 1.072(6) n
D32 C3 1_555 1.099(6) n
D41 C4 1_555 1.112(5) n
D42 C4 1_555 1.105(7) n
D51 C5 1_555 1.094(7) n
D52 C5 1_555 1.107(5) n
D62 C6 1_555 1.096(7) n
D71 O61 1_555 0.977(7) n
O61 C6 1_555 1.461(7) n
O61 D71 1_555 0.977(7) n
O61 D72 1_555 0.938(11) n

loop_
_geom_hbond_atom_site_label_D
_geom_hbond_atom_site_label_H
_geom_hbond_atom_site_label_A
_geom_hbond_site_symmetry_A
_geom_hbond_distance_DH
_geom_hbond_distance_HA
_geom_hbond_distance_DA
_geom_hbond_angle_DHA
_geom_hbond_publ_flag
O61 D71 O61 4_445 0.978(12) 1.792(11) 2.758(9) 168.7(9) y
O61 D72 O61 2_645 0.939(16) 1.836(16) 2.758(9) 166.7(19) y
